data_4032735
loop_
_publ_author_name
'Ayothiraman, Rajaram'
'Rangaswamy, Sundaramurthy'
'Maity, Prantik'
'Simmons, Eric M.'
'Beutner, Gregory L.'
'Janey, Jacob'
'Treitler, Daniel S.'
'Eastgate, Martin D.'
'Vaidyanathan, Rajappa'

_publ_section_title
;
 Zinc Acetate-Promoted Buchwald-Hartwig Couplings of Heteroaromatic
 Amines.
;
_journal_issue 14
_journal_name_full 'The Journal of organic chemistry'
_journal_page_first 7420
_journal_page_last 7427
_journal_paper_doi 10.1021/acs.joc.7b01101
_journal_volume 82
_journal_year 2017
_chemical_formula_moiety 'C22 H24 N4 O8 Zn2'
_chemical_formula_sum 'C22 H24 N4 O8 Zn2'
_chemical_formula_weight 603.19
_chemical_name_systematic '7-azainzole zinc acetate dimer'
_space_group_crystal_system monoclinic
_space_group_IT_number 15
_space_group_name_Hall '-C 2yc'
_space_group_name_H-M_alt 'C 1 2/c 1'
_symmetry_space_group_name_Hall '-C 2yc'
_symmetry_space_group_name_H-M 'C 1 2/c 1'
_atom_sites_solution_hydrogens mixed
_audit_creation_date 2017-04-25
_audit_creation_method
;
Olex2 1.2-alpha
(compiled 2016.12.12 svn.r3370 for OlexSys, GUI svn.r5282)
;
_cell_angle_alpha 90
_cell_angle_beta 109.063(3)
_cell_angle_gamma 90
_cell_formula_units_Z 4
_cell_length_a 19.8444(9)
_cell_length_b 8.1601(4)
_cell_length_c 15.9017(8)
_cell_measurement_reflns_used 2478
_cell_measurement_temperature 296
_cell_measurement_theta_max 22.84
_cell_measurement_theta_min 2.71
_cell_volume 2433.8(2)
_computing_cell_refinement 'SAINT v8.34A (Bruker, 2013)'
_computing_data_reduction 'SAINT v8.34A (Bruker, 2013)'
_computing_molecular_graphics 'Olex2 (Dolomanov et al., 2009)'
_computing_publication_material 'Olex2 (Dolomanov et al., 2009)'
_computing_structure_refinement 'XL (Sheldrick, 2008)'
_diffrn_ambient_temperature 296.15
_diffrn_detector_area_resol_mean 8
_diffrn_measured_fraction_theta_full 1.000
_diffrn_measured_fraction_theta_max 1.000
_diffrn_measurement_device_type 'Bruker APEX-II CCD'
_diffrn_measurement_method '\w and \f scans'
_diffrn_radiation_monochromator graphite
_diffrn_radiation_type MoK\a
_diffrn_radiation_wavelength 0.71073
_diffrn_reflns_av_R_equivalents 0.0399
_diffrn_reflns_av_unetI/netI 0.0379
_diffrn_reflns_Laue_measured_fraction_full 1.000
_diffrn_reflns_Laue_measured_fraction_max 1.000
_diffrn_reflns_limit_h_max 21
_diffrn_reflns_limit_h_min -23
_diffrn_reflns_limit_k_max 9
_diffrn_reflns_limit_k_min -9
_diffrn_reflns_limit_l_max 18
_diffrn_reflns_limit_l_min -18
_diffrn_reflns_number 8994
_diffrn_reflns_point_group_measured_fraction_full 1.000
_diffrn_reflns_point_group_measured_fraction_max 1.000
_diffrn_reflns_theta_full 24.994
_diffrn_reflns_theta_max 24.994
_diffrn_reflns_theta_min 2.172
_diffrn_source 'sealed tube'
_diffrn_standards_number 0
_exptl_absorpt_coefficient_mu 2.026
_exptl_absorpt_correction_T_max 0.7456
_exptl_absorpt_correction_T_min 0.4980
_exptl_absorpt_correction_type multi-scan
_exptl_absorpt_process_details
'SADABS-2014/5 (Bruker,2014/5) was used for absorption correction. wR2(int) was 0.1004 before and 0.0497 after correction. The Ratio of minimum to maximum transmission is 0.6679. The \l/2 correction factor is 0.00150.'
_exptl_crystal_colour 'clear light colourless'
_exptl_crystal_colour_lustre clear
_exptl_crystal_colour_modifier light
_exptl_crystal_colour_primary colourless
_exptl_crystal_density_diffrn 1.646
_exptl_crystal_description plate
_exptl_crystal_F_000 1232
_exptl_crystal_preparation
'In N2 filled glove box, 500 mg of 7-azainzole dissolved in 7 mL of toluene in 20 mL vial, followed by 0.5 equiv of Zn(OAc)2. The reaction mixture was heated at 90 C for 4h to get a clear solution which was cooled slowly to give crystalline 7-azainzole zinc acetate dimer (compound-15).'
_exptl_crystal_recrystallization_method 'Crystallized directly from reaction mixture in toluene'
_exptl_crystal_size_max 0.25
_exptl_crystal_size_mid 0.2
_exptl_crystal_size_min 0.05
_refine_diff_density_max 1.005
_refine_diff_density_min -0.254
_refine_diff_density_rms 0.071
_refine_ls_extinction_method none
_refine_ls_goodness_of_fit_ref 1.112
_refine_ls_hydrogen_treatment mixed
_refine_ls_matrix_type full
_refine_ls_number_parameters 169
_refine_ls_number_reflns 2153
_refine_ls_number_restraints 0
_refine_ls_restrained_S_all 1.112
_refine_ls_R_factor_all 0.0472
_refine_ls_R_factor_gt 0.0369
_refine_ls_shift/su_max 0.000
_refine_ls_shift/su_mean 0.000
_refine_ls_structure_factor_coef Fsqd
_refine_ls_weighting_details 'w=1/[\s^2^(Fo^2^)+(0.0557P)^2^] where P=(Fo^2^+2Fc^2^)/3'
_refine_ls_weighting_scheme calc
_refine_ls_wR_factor_gt 0.0969
_refine_ls_wR_factor_ref 0.1018
_reflns_Friedel_coverage 0.000
_reflns_number_gt 1774
_reflns_number_total 2153
_reflns_threshold_expression 'I > 2\s(I)'
_cod_data_source_file jo7b01101_si_001.cif
_cod_data_source_block Compound-15
_cod_database_code 4032735
_shelx_shelxl_version_number 2014/7
_shelx_space_group_comment
;
The symmetry employed for this shelxl refinement is uniquely defined
by the following loop, which should always be used as a source of
symmetry information in preference to the above space-group names.
They are only intended as comments.
;
_shelx_estimated_absorpt_t_max 0.905
_shelx_estimated_absorpt_t_min 0.631
_olex2_refinement_description
;
1. Fixed Uiso
 At 1.2 times of:
  All C(H) groups
 At 1.5 times of:
  All C(H,H,H) groups
2.a Aromatic/amide H refined with riding coordinates:
 C1(H1), C2(H2), C6(H6), C3(H3), C5(H5)
2.b Idealised Me refined as rotating group:
 C9(H9A,H9B,H9C), C11(H11A,H11B,H11C)
;
_olex2_exptl_crystal_mounting_method
'Thick plate shaped (Rhombus-like) colourless crystal mounted on a nylon cryoloop with paratone oil.'
_olex2_submission_original_sample_id '7-azainzole zinc acetate dimer'
_olex2_submission_special_instructions 'No special instructions were received'

loop_
_space_group_symop_operation_xyz
'x, y, z'
'-x, y, -z+1/2'
'x+1/2, y+1/2, z'
'-x+1/2, y+1/2, -z+1/2'
'-x, -y, -z'
'x, -y, z-1/2'
'-x+1/2, -y+1/2, -z'
'x+1/2, -y+1/2, z-1/2'

loop_
_atom_site_label
_atom_site_type_symbol
_atom_site_fract_x
_atom_site_fract_y
_atom_site_fract_z
_atom_site_U_iso_or_equiv
_atom_site_adp_type
_atom_site_occupancy
_atom_site_site_symmetry_order
_atom_site_calc_flag
_atom_site_refinement_flags_posn
Zn1 Zn 0.34491(2) 0.22328(5) 0.53157(2) 0.03733(18) Uani 1 1 d .
O1 O 0.31675(12) 0.4454(3) 0.55189(15) 0.0433(6) Uani 1 1 d .
O2 O 0.20689(12) 0.4380(3) 0.55678(16) 0.0506(6) Uani 1 1 d .
O3 O 0.40745(13) 0.1178(3) 0.64095(16) 0.0563(7) Uani 1 1 d .
N1 N 0.41728(15) 0.2827(3) 0.46913(19) 0.0381(7) Uani 1 1 d .
O4 O 0.30048(13) 0.0944(3) 0.64599(18) 0.0599(7) Uani 1 1 d .
N2 N 0.34253(15) 0.4697(4) 0.36238(18) 0.0443(7) Uani 1 1 d .
C8 C 0.26575(18) 0.5042(4) 0.5705(2) 0.0351(7) Uani 1 1 d .
C7 C 0.40460(17) 0.3913(4) 0.4031(2) 0.0361(7) Uani 1 1 d .
C10 C 0.3640(2) 0.0679(4) 0.6784(2) 0.0443(8) Uani 1 1 d .
C4 C 0.45573(18) 0.4439(4) 0.3639(2) 0.0426(8) Uani 1 1 d .
C1 C 0.48360(19) 0.2193(4) 0.4985(3) 0.0446(9) Uani 1 1 d .
H1 H 0.4944 0.1438 0.5448 0.054 Uiso 1 1 calc R
C2 C 0.5361(2) 0.2610(5) 0.4633(3) 0.0523(10) Uani 1 1 d .
H2 H 0.5806 0.2110 0.4845 0.063 Uiso 1 1 calc R
C6 C 0.3531(2) 0.5720(5) 0.2993(2) 0.0530(9) Uani 1 1 d .
H6 H 0.3185 0.6399 0.2619 0.064 Uiso 1 1 calc R
C3 C 0.52302(19) 0.3765(5) 0.3968(3) 0.0526(10) Uani 1 1 d .
H3 H 0.5589 0.4084 0.3745 0.063 Uiso 1 1 calc R
C5 C 0.4207(2) 0.5601(5) 0.2992(2) 0.0548(10) Uani 1 1 d .
H5 H 0.4407 0.6182 0.2628 0.066 Uiso 1 1 calc R
C9 C 0.2745(2) 0.6713(5) 0.6128(3) 0.0631(11) Uani 1 1 d .
H9A H 0.2853 0.6600 0.6759 0.095 Uiso 1 1 calc GR
H9B H 0.2311 0.7323 0.5886 0.095 Uiso 1 1 calc GR
H9C H 0.3127 0.7282 0.6008 0.095 Uiso 1 1 calc GR
C11 C 0.3958(2) -0.0210(5) 0.7654(3) 0.0710(13) Uani 1 1 d .
H11A H 0.4011 -0.1351 0.7541 0.106 Uiso 1 1 calc GR
H11B H 0.3650 -0.0096 0.8007 0.106 Uiso 1 1 calc GR
H11C H 0.4417 0.0249 0.7970 0.106 Uiso 1 1 calc GR
H2N H 0.294(3) 0.453(6) 0.378(3) 0.108(17) Uiso 1 1 d .

loop_
_atom_site_aniso_label
_atom_site_aniso_U_11
_atom_site_aniso_U_22
_atom_site_aniso_U_33
_atom_site_aniso_U_23
_atom_site_aniso_U_13
_atom_site_aniso_U_12
Zn1 0.0382(3) 0.0343(3) 0.0412(3) -0.00336(16) 0.01533(19) -0.00283(16)
O1 0.0438(14) 0.0338(13) 0.0558(14) -0.0078(11) 0.0209(12) -0.0033(11)
O2 0.0470(15) 0.0518(15) 0.0585(15) -0.0213(13) 0.0247(12) -0.0124(12)
O3 0.0532(15) 0.0654(18) 0.0525(15) 0.0106(13) 0.0204(13) 0.0038(14)
N1 0.0368(16) 0.0348(15) 0.0449(16) -0.0087(13) 0.0164(13) -0.0033(12)
O4 0.0406(15) 0.0651(18) 0.0689(18) 0.0040(14) 0.0108(13) -0.0016(13)
N2 0.0418(17) 0.0500(18) 0.0452(16) 0.0023(14) 0.0196(14) 0.0053(14)
C8 0.0396(19) 0.0288(17) 0.0346(17) -0.0018(13) 0.0090(15) -0.0042(15)
C7 0.0399(19) 0.0325(17) 0.0395(17) -0.0109(14) 0.0178(15) -0.0062(15)
C10 0.057(2) 0.0304(18) 0.0445(19) -0.0017(15) 0.0147(19) -0.0021(17)
C4 0.047(2) 0.0390(19) 0.0477(19) -0.0114(16) 0.0241(17) -0.0084(16)
C1 0.044(2) 0.0373(19) 0.053(2) -0.0077(16) 0.0160(18) 0.0005(16)
C2 0.037(2) 0.058(2) 0.063(2) -0.0127(19) 0.0163(19) 0.0010(17)
C6 0.061(2) 0.055(2) 0.049(2) 0.0082(18) 0.0260(19) 0.0084(19)
C3 0.045(2) 0.058(2) 0.065(2) -0.014(2) 0.0310(19) -0.0113(18)
C5 0.071(3) 0.053(2) 0.054(2) 0.0043(19) 0.039(2) -0.003(2)
C9 0.070(3) 0.041(2) 0.077(3) -0.022(2) 0.022(2) 0.000(2)
C11 0.086(3) 0.064(3) 0.052(2) 0.017(2) 0.007(2) -0.005(2)

loop_
_atom_type_symbol
_atom_type_description
_atom_type_scat_dispersion_real
_atom_type_scat_dispersion_imag
_atom_type_scat_source
C C 0.0033 0.0016 'International Tables Vol C Tables 4.2.6.8 and 6.1.1.4'
H H 0.0000 0.0000 'International Tables Vol C Tables 4.2.6.8 and 6.1.1.4'
N N 0.0061 0.0033 'International Tables Vol C Tables 4.2.6.8 and 6.1.1.4'
O O 0.0106 0.0060 'International Tables Vol C Tables 4.2.6.8 and 6.1.1.4'
Zn Zn 0.2839 1.4301 'International Tables Vol C Tables 4.2.6.8 and 6.1.1.4'

loop_
_geom_angle_atom_site_label_1
_geom_angle_atom_site_label_2
_geom_angle_atom_site_label_3
_geom_angle
_geom_angle_site_symmetry_1
_geom_angle_site_symmetry_3
O1 Zn1 O3 112.97(10) . .
O1 Zn1 N1 98.28(10) . .
O1 Zn1 C10 105.81(10) . .
O2 Zn1 O1 129.17(10) 7_556 .
O2 Zn1 O3 111.81(11) 7_556 .
O2 Zn1 N1 95.63(10) 7_556 .
O2 Zn1 C10 101.97(11) 7_556 .
O3 Zn1 N1 101.03(11) . .
O3 Zn1 C10 28.58(11) . .
N1 Zn1 C10 129.49(12) . .
C8 O1 Zn1 134.3(2) . .
C8 O2 Zn1 131.6(2) . 7_556
C10 O3 Zn1 103.1(2) . .
C7 N1 Zn1 123.8(2) . .
C7 N1 C1 116.1(3) . .
C1 N1 Zn1 120.0(2) . .
C7 N2 C6 107.8(3) . .
C7 N2 H2N 125(3) . .
C6 N2 H2N 127(3) . .
O1 C8 C9 118.2(3) . .
O2 C8 O1 125.8(3) . .
O2 C8 C9 116.0(3) . .
N1 C7 N2 126.9(3) . .
N1 C7 C4 124.6(3) . .
N2 C7 C4 108.5(3) . .
O3 C10 Zn1 48.33(16) . .
O3 C10 C11 116.2(3) . .
O4 C10 Zn1 72.7(2) . .
O4 C10 O3 121.0(3) . .
O4 C10 C11 122.7(4) . .
C11 C10 Zn1 164.6(3) . .
C3 C4 C7 117.1(3) . .
C3 C4 C5 137.1(3) . .
C5 C4 C7 105.8(3) . .
N1 C1 H1 118.4 . .
N1 C1 C2 123.2(4) . .
C2 C1 H1 118.4 . .
C1 C2 H2 119.9 . .
C3 C2 C1 120.2(4) . .
C3 C2 H2 119.9 . .
N2 C6 H6 124.9 . .
C5 C6 N2 110.3(3) . .
C5 C6 H6 124.9 . .
C4 C3 H3 120.6 . .
C2 C3 C4 118.7(3) . .
C2 C3 H3 120.6 . .
C4 C5 H5 126.2 . .
C6 C5 C4 107.6(3) . .
C6 C5 H5 126.2 . .
C8 C9 H9A 109.5 . .
C8 C9 H9B 109.5 . .
C8 C9 H9C 109.5 . .
H9A C9 H9B 109.5 . .
H9A C9 H9C 109.5 . .
H9B C9 H9C 109.5 . .
C10 C11 H11A 109.5 . .
C10 C11 H11B 109.5 . .
C10 C11 H11C 109.5 . .
H11A C11 H11B 109.5 . .
H11A C11 H11C 109.5 . .
H11B C11 H11C 109.5 . .

loop_
_geom_bond_atom_site_label_1
_geom_bond_atom_site_label_2
_geom_bond_distance
_geom_bond_site_symmetry_2
Zn1 O1 1.955(2) .
Zn1 O2 1.954(2) 7_556
Zn1 O3 1.974(2) .
Zn1 N1 2.053(3) .
Zn1 C10 2.574(3) .
O1 C8 1.240(4) .
O2 Zn1 1.954(2) 7_556
O2 C8 1.240(4) .
O3 C10 1.264(4) .
N1 C7 1.334(4) .
N1 C1 1.348(4) .
O4 C10 1.216(4) .
N2 C7 1.350(4) .
N2 C6 1.373(4) .
N2 H2N 1.07(5) .
C8 C9 1.504(5) .
C7 C4 1.419(4) .
C10 C11 1.507(5) .
C4 C3 1.380(5) .
C4 C5 1.405(5) .
C1 H1 0.9300 .
C1 C2 1.377(5) .
C2 H2 0.9300 .
C2 C3 1.376(5) .
C6 H6 0.9300 .
C6 C5 1.347(5) .
C3 H3 0.9300 .
C5 H5 0.9300 .
C9 H9A 0.9600 .
C9 H9B 0.9600 .
C9 H9C 0.9600 .
C11 H11A 0.9600 .
C11 H11B 0.9600 .
C11 H11C 0.9600 .

loop_
_geom_torsion_atom_site_label_1
_geom_torsion_atom_site_label_2
_geom_torsion_atom_site_label_3
_geom_torsion_atom_site_label_4
_geom_torsion
_geom_torsion_site_symmetry_1
Zn1 O1 C8 O2 -22.3(5) .
Zn1 O1 C8 C9 158.3(3) .
Zn1 O2 C8 O1 -26.7(5) 7_556
Zn1 O2 C8 C9 152.7(3) 7_556
Zn1 O3 C10 O4 -1.9(4) .
Zn1 O3 C10 C11 179.7(3) .
Zn1 N1 C7 N2 -5.2(4) .
Zn1 N1 C7 C4 174.6(2) .
Zn1 N1 C1 C2 -176.1(3) .
N1 C7 C4 C3 0.3(5) .
N1 C7 C4 C5 -178.7(3) .
N1 C1 C2 C3 2.2(6) .
N2 C7 C4 C3 -179.8(3) .
N2 C7 C4 C5 1.2(4) .
N2 C6 C5 C4 0.8(4) .
C7 N1 C1 C2 -0.5(5) .
C7 N2 C6 C5 0.0(4) .
C7 C4 C3 C2 1.4(5) .
C7 C4 C5 C6 -1.2(4) .
C1 N1 C7 N2 179.4(3) .
C1 N1 C7 C4 -0.8(4) .
C1 C2 C3 C4 -2.7(5) .
C6 N2 C7 N1 179.1(3) .
C6 N2 C7 C4 -0.7(4) .
C3 C4 C5 C6 -179.9(4) .
C5 C4 C3 C2 -180.0(4) .
